data_9005739
loop_
_publ_author_name
'Yakubovich, O. V.'
'Massa, W.'
'Gavrilenko, P. G.'
'Dimitrova, O. V.'

_publ_section_title
;
 The crystal structure of a new synthetic member in the
 wyllieite group: Na1.265Mn2+2.690Mn3+0.785(PO4)3
 Note: Uiso's for Mn2 and Mn3 corrected by authors
;
_journal_name_full 'European Journal of Mineralogy'
_journal_page_first 741
_journal_page_last 747
_journal_paper_doi 10.1127/0935-1221/2005/0017-0741
_journal_volume 17
_journal_year 2005
_chemical_formula_structural Na1.265Mn3.475(PO4)3
_chemical_formula_sum 'Mn6.95 Na2.119 O24 P6'
_space_group_IT_number 14
_symmetry_space_group_name_Hall '-P 2ybc'
_symmetry_space_group_name_H-M 'P 1 21/c 1'
_cell_angle_alpha 90
_cell_angle_beta 97.18
_cell_angle_gamma 90
_cell_length_a 6.5291
_cell_length_b 12.653
_cell_length_c 10.952
_cell_formula_units_Z 2
_cell_volume 897.679
_database_code_amcsd 0007131
_exptl_crystal_density_diffrn 3.701
_cod_original_formula_sum 'Na2.119 Mn6.95 P6 O24'
_cod_database_code 9005739
_amcsd_formula_title Na1.265Mn3.475(PO4)3

loop_
_space_group_symop_operation_xyz
x,y,z
x,1/2-y,1/2+z
-x,1/2+y,1/2-z
-x,-y,-z

loop_
_atom_site_aniso_label
_atom_site_aniso_U_11
_atom_site_aniso_U_22
_atom_site_aniso_U_33
_atom_site_aniso_U_12
_atom_site_aniso_U_13
_atom_site_aniso_U_23
Na1X2 0.03980 0.04250 0.01620 -0.00050 0.01080 -0.00290
Na2X1a 0.05100 0.01500 0.04420 -0.00510 0.03540 -0.00150
Mn1M1 0.00860 0.01210 0.00710 0.00100 -0.00180 -0.00090
Mn2M2a 0.00550 0.01150 0.00390 -0.00070 0.00040 -0.00120
Mn3M2b 0.00770 0.00860 0.00630 -0.00080 -0.00070 0.00020
Mn4X1b 0.02900 0.00570 0.00830 -0.00330 0.01040 -0.00330
P1 0.00390 0.01310 0.00530 0.00130 0.00090 -0.00120
P2 0.00790 0.00620 0.00470 -0.00020 0.00260 -0.00030
P3 0.00460 0.00700 0.00440 0.00010 0.00150 0.00030
O1 0.00480 0.03470 0.01070 -0.00140 0.00200 -0.00090
O2 0.01610 0.01050 0.01250 0.00150 0.00110 0.00020
O3 0.01160 0.01080 0.00550 0.00040 0.00030 0.00080
O4 0.01560 0.01260 0.00920 0.00660 0.00150 0.00100
O5 0.01810 0.02480 0.01190 -0.01300 0.00190 -0.00400
O6 0.02000 0.01590 0.01090 -0.00980 -0.00130 0.00080
O7 0.01640 0.01180 0.01030 -0.00030 0.00750 -0.00230
O8 0.01220 0.01390 0.00700 -0.00540 0.00040 -0.00110
O9 0.00590 0.01640 0.00740 0.00300 0.00260 0.00170
O10 0.00550 0.01260 0.00540 -0.00280 0.00170 0.00030
O11 0.00740 0.01690 0.01280 -0.00100 0.00540 -0.00440
O12 0.01640 0.01590 0.00940 0.00170 -0.00290 -0.00020

loop_
_atom_site_label
_atom_site_fract_x
_atom_site_fract_y
_atom_site_fract_z
_atom_site_occupancy
_atom_site_U_iso_or_equiv
Na1X2 0.24680 0.01820 0.50070 0.85400 0.03220
Na2X1a 0.50000 0.50000 0.50000 0.41100 0.03440
Mn1M1 0.76656 0.26564 0.49928 1.00000 0.00950
Mn2M2a 0.08817 0.14513 0.72576 1.00000 0.00700
Mn3M2b 0.42027 0.16786 0.28292 1.00000 0.00760
Mn4X1b 0.02660 0.50280 0.51300 0.47500 0.01360
P1 0.61950 0.40115 0.23241 1.00000 0.00740
P2 0.09150 0.88358 0.73581 1.00000 0.00610
P3 0.26550 0.28952 0.50696 1.00000 0.00520
O1 0.42210 0.33450 0.23120 1.00000 0.01660
O2 0.05080 0.98850 0.67000 1.00000 0.01310
O3 0.15570 0.60130 0.37540 1.00000 0.00930
O4 0.16330 0.37430 0.41980 1.00000 0.01240
O5 0.43850 0.00950 0.32550 1.00000 0.01820
O6 0.38620 0.35520 0.61080 1.00000 0.01590
O7 0.26060 0.82510 0.67570 1.00000 0.01230
O8 0.10360 0.18620 0.28160 1.00000 0.01110
O9 0.43410 0.22390 0.45290 1.00000 0.00970
O10 0.09880 0.21610 0.54430 1.00000 0.00780
O11 0.76450 0.34660 0.15080 1.00000 0.01200
O12 0.72660 0.41020 0.36600 1.00000 0.01430

loop_
_cod_related_entry_id
_cod_related_entry_database
_cod_related_entry_code
1 AMCSD 0007131
